data_4025317
loop_
_publ_author_name
'Malleswara Rao Kuram'
'M. Bhanuchandra'
'Akhila K. Sahoo'

_publ_contact_author_address
;
School of Chemistry
University of Hyderabad
Hyderabad 500 046,
India
;
_publ_contact_author_email akssc@uohyd.ernet.in
_publ_contact_author_name 'Akhila K. Sahoo'
_publ_contact_author_phone '91 40 23134822'
_publ_section_title
;
 Gold-Catalyzed Intermolecular Hydrophenoxylation of Unactivated Internal
 Alkynes
;
_journal_name_full 'Journal of Organic Chemistry'
_journal_page_first 2247
_journal_page_last 2258
_journal_paper_doi 10.1021/jo1000143
_journal_volume 75
_journal_year 2010
_chemical_formula_moiety 'C20 H15 N O3'
_chemical_formula_sum 'C20 H15 N O3'
_chemical_formula_weight 317.33
_chemical_name_systematic
;
 ?
;
_space_group_IT_number 15
_symmetry_cell_setting monoclinic
_symmetry_space_group_name_Hall '-C 2yc'
_symmetry_space_group_name_H-M 'C 1 2/c 1'
_atom_sites_solution_hydrogens geom
_atom_sites_solution_primary direct
_atom_sites_solution_secondary difmap
_audit_creation_method SHELXL-97
_cell_angle_alpha 90.00
_cell_angle_beta 132.3450(10)
_cell_angle_gamma 90.00
_cell_formula_units_Z 8
_cell_length_a 23.1476(16)
_cell_length_b 11.0330(8)
_cell_length_c 16.6135(11)
_cell_measurement_reflns_used 9328
_cell_measurement_temperature 100(2)
_cell_measurement_theta_max 25.01
_cell_measurement_theta_min 2.20
_cell_volume 3135.9(4)
_computing_cell_refinement 'Bruker SMART'
_computing_data_collection 'Bruker SMART'
_computing_data_reduction 'Bruker SAINT'
_computing_molecular_graphics 'Bruker SHELXTL'
_computing_publication_material 'Bruker SHELXTL'
_computing_structure_refinement 'SHELXL-97 (Sheldrick, 1997)'
_computing_structure_solution 'SHELXS-97 (Sheldrick, 1990)'
_diffrn_ambient_temperature 100(2)
_diffrn_measured_fraction_theta_full 1.000
_diffrn_measured_fraction_theta_max 1.000
_diffrn_measurement_device_type 'CCD Area detector'
_diffrn_measurement_method 'phi and omega scans'
_diffrn_radiation_monochromator graphite
_diffrn_radiation_source 'fine-focus sealed tube'
_diffrn_radiation_type MoK\a
_diffrn_radiation_wavelength 0.71073
_diffrn_reflns_av_R_equivalents 0.0265
_diffrn_reflns_av_sigmaI/netI 0.0178
_diffrn_reflns_limit_h_max 27
_diffrn_reflns_limit_h_min -27
_diffrn_reflns_limit_k_max 13
_diffrn_reflns_limit_k_min -13
_diffrn_reflns_limit_l_max 19
_diffrn_reflns_limit_l_min -19
_diffrn_reflns_number 14736
_diffrn_reflns_theta_full 25.02
_diffrn_reflns_theta_max 25.02
_diffrn_reflns_theta_min 2.20
_exptl_absorpt_coefficient_mu 0.091
_exptl_absorpt_correction_T_max 0.9910
_exptl_absorpt_correction_T_min 0.9475
_exptl_absorpt_correction_type multi-scan
_exptl_absorpt_process_details sadabs
_exptl_crystal_colour colorless
_exptl_crystal_density_diffrn 1.344
_exptl_crystal_density_method 'not measured'
_exptl_crystal_description Block
_exptl_crystal_F_000 1328
_exptl_crystal_size_max 0.60
_exptl_crystal_size_mid 0.24
_exptl_crystal_size_min 0.10
_refine_diff_density_max 1.029
_refine_diff_density_min -0.928
_refine_diff_density_rms 0.078
_refine_ls_extinction_method none
_refine_ls_goodness_of_fit_ref 1.087
_refine_ls_hydrogen_treatment constr
_refine_ls_matrix_type full
_refine_ls_number_parameters 217
_refine_ls_number_reflns 2768
_refine_ls_number_restraints 0
_refine_ls_restrained_S_all 1.087
_refine_ls_R_factor_all 0.0829
_refine_ls_R_factor_gt 0.0798
_refine_ls_shift/su_max 0.000
_refine_ls_shift/su_mean 0.000
_refine_ls_structure_factor_coef Fsqd
_refine_ls_weighting_details 'calc w=1/[\s^2^(Fo^2^)+(0.0470P)^2^+21.2216P] where P=(Fo^2^+2Fc^2^)/3'
_refine_ls_weighting_scheme calc
_refine_ls_wR_factor_gt 0.1912
_refine_ls_wR_factor_ref 0.1932
_reflns_number_gt 2617
_reflns_number_total 2768
_reflns_threshold_expression >2sigma(I)
_cod_data_source_file jo1000143_si_001.cif
_cod_data_source_block aks_3aa
_cod_depositor_comments
;
The following automatic conversions were performed:

'_symmetry_cell_setting' value 'Monoclinic' changed to 'monoclinic'
according to the built-in table from CIF Core dictionary named
'cif_core.dic' version 2.4.1 from 2010-06-29.

Automatic conversion script
Id: cif_fix_values 1646 2011-03-28 12:23:43Z adriana 
;
_cod_original_sg_symbol_H-M 'C 1 2/c 1 '
_cod_database_code 4025317

loop_
_symmetry_equiv_pos_as_xyz
'x, y, z'
'-x, y, -z+1/2'
'x+1/2, y+1/2, z'
'-x+1/2, y+1/2, -z+1/2'
'-x, -y, -z'
'x, -y, z-1/2'
'-x+1/2, -y+1/2, -z'
'x+1/2, -y+1/2, z-1/2'

loop_
_atom_site_label
_atom_site_type_symbol
_atom_site_fract_x
_atom_site_fract_y
_atom_site_fract_z
_atom_site_U_iso_or_equiv
_atom_site_adp_type
_atom_site_occupancy
_atom_site_symmetry_multiplicity
_atom_site_calc_flag
_atom_site_refinement_flags
_atom_site_disorder_assembly
_atom_site_disorder_group
C1 C 0.11804(19) 0.5019(3) 0.4345(3) 0.0264(7) Uani 1 1 d . . .
C2 C 0.0435(2) 0.5293(3) 0.3914(3) 0.0359(9) Uani 1 1 d . . .
H2 H 0.0285 0.6113 0.3852 0.043 Uiso 1 1 calc R . .
C3 C -0.0088(2) 0.4370(3) 0.3576(3) 0.0366(9) Uani 1 1 d . . .
H3 H -0.0599 0.4563 0.3280 0.044 Uiso 1 1 calc R . .
C4 C 0.01145(19) 0.3175(3) 0.3658(3) 0.0281(8) Uani 1 1 d . . .
H4 H -0.0246 0.2540 0.3425 0.034 Uiso 1 1 calc R . .
C5 C 0.08642(19) 0.2932(3) 0.4093(3) 0.0229(7) Uani 1 1 d . . .
C6 C 0.14048(18) 0.3822(3) 0.4441(3) 0.0214(7) Uani 1 1 d . . .
H6 H 0.1915 0.3624 0.4737 0.026 Uiso 1 1 calc R . .
C7 C 0.1252(2) 0.7683(5) 0.3239(3) 0.0490(12) Uani 1 1 d . . .
C8 C 0.1453(2) 0.6812(4) 0.2858(3) 0.0367(9) Uani 1 1 d . . .
H8 H 0.1753 0.6127 0.3298 0.044 Uiso 1 1 calc R . .
C9 C 0.1222(2) 0.6929(3) 0.1851(3) 0.0303(8) Uani 1 1 d . . .
H9 H 0.1366 0.6331 0.1602 0.036 Uiso 1 1 calc R . .
C10 C 0.0782(2) 0.7915(4) 0.1204(3) 0.0335(9) Uani 1 1 d . . .
H10 H 0.0617 0.7994 0.0505 0.040 Uiso 1 1 calc R . .
C11 C 0.0585(2) 0.8783(4) 0.1575(3) 0.0416(10) Uani 1 1 d . . .
H11 H 0.0282 0.9463 0.1132 0.050 Uiso 1 1 calc R . .
C12 C 0.0821(2) 0.8672(5) 0.2577(4) 0.0518(13) Uani 1 1 d . . .
H12 H 0.0687 0.9287 0.2827 0.062 Uiso 1 1 calc R . .
C13 C 0.1737(2) 0.7322(5) 0.5962(3) 0.0490(12) Uani 1 1 d . . .
C14 C 0.2084(2) 0.6345(4) 0.6663(3) 0.0399(10) Uani 1 1 d . . .
H14 H 0.2230 0.5658 0.6489 0.048 Uiso 1 1 calc R . .
C15 C 0.2224(2) 0.6349(4) 0.7609(3) 0.0338(8) Uani 1 1 d . . .
H15 H 0.2461 0.5664 0.8077 0.041 Uiso 1 1 calc R . .
C16 C 0.2024(2) 0.7334(4) 0.7887(3) 0.0330(8) Uani 1 1 d . . .
H16 H 0.2121 0.7332 0.8541 0.040 Uiso 1 1 calc R . .
C17 C 0.1683(2) 0.8321(4) 0.7205(4) 0.0429(10) Uani 1 1 d . . .
H17 H 0.1547 0.9010 0.7390 0.052 Uiso 1 1 calc R . .
C18 C 0.1536(2) 0.8314(5) 0.6249(4) 0.0547(14) Uani 1 1 d . . .
H18 H 0.1295 0.8998 0.5780 0.066 Uiso 1 1 calc R . .
C19 C 0.1463(3) 0.7590(11) 0.4296(4) 0.136(4) Uani 1 1 d . . .
H19 H 0.1544 0.8432 0.4457 0.163 Uiso 1 1 calc R . .
C20 C 0.1583(3) 0.7338(10) 0.4953(4) 0.134(4) Uani 1 1 d . . .
N1 N 0.10903(17) 0.1664(3) 0.4193(2) 0.0272(7) Uani 1 1 d . . .
O1 O 0.17436(13) 0.5867(2) 0.4702(2) 0.0295(6) Uani 1 1 d . . .
O2 O 0.17186(14) 0.1436(2) 0.4471(2) 0.0338(6) Uani 1 1 d . . .
O3 O 0.06425(17) 0.0872(2) 0.4006(3) 0.0475(8) Uani 1 1 d . . .

loop_
_atom_site_aniso_label
_atom_site_aniso_U_11
_atom_site_aniso_U_22
_atom_site_aniso_U_33
_atom_site_aniso_U_23
_atom_site_aniso_U_13
_atom_site_aniso_U_12
C1 0.0213(16) 0.0197(17) 0.0304(18) -0.0039(14) 0.0143(15) -0.0055(13)
C2 0.0251(18) 0.0187(18) 0.050(2) -0.0007(16) 0.0199(18) 0.0019(14)
C3 0.0194(17) 0.032(2) 0.049(2) 0.0016(17) 0.0190(17) 0.0028(15)
C4 0.0228(16) 0.0242(18) 0.0319(18) -0.0016(15) 0.0162(15) -0.0034(14)
C5 0.0273(17) 0.0187(16) 0.0236(16) -0.0006(13) 0.0175(14) 0.0005(13)
C6 0.0216(16) 0.0174(16) 0.0224(16) 0.0002(13) 0.0137(14) -0.0001(13)
C7 0.0191(17) 0.102(4) 0.028(2) -0.011(2) 0.0165(16) -0.012(2)
C8 0.0224(17) 0.045(2) 0.039(2) 0.0087(18) 0.0191(17) -0.0038(16)
C9 0.0310(18) 0.0257(18) 0.042(2) -0.0075(16) 0.0274(17) -0.0051(15)
C10 0.0299(18) 0.046(2) 0.0290(19) -0.0033(17) 0.0216(16) -0.0072(17)
C11 0.0291(19) 0.040(2) 0.048(2) -0.0078(19) 0.0231(19) -0.0017(17)
C12 0.0246(19) 0.079(3) 0.045(2) -0.033(2) 0.0206(19) -0.005(2)
C13 0.0203(18) 0.094(4) 0.028(2) 0.002(2) 0.0141(17) -0.012(2)
C14 0.0282(19) 0.055(3) 0.035(2) -0.0162(19) 0.0210(17) -0.0148(18)
C15 0.0274(18) 0.035(2) 0.034(2) 0.0026(16) 0.0185(17) -0.0052(16)
C16 0.0250(17) 0.045(2) 0.0271(18) -0.0044(16) 0.0166(16) -0.0073(16)
C17 0.0288(19) 0.037(2) 0.058(3) 0.001(2) 0.027(2) -0.0003(17)
C18 0.0226(19) 0.072(3) 0.053(3) 0.036(3) 0.019(2) 0.003(2)
C19 0.025(2) 0.353(14) 0.030(3) -0.024(5) 0.018(2) -0.050(5)
C20 0.030(3) 0.334(14) 0.026(3) 0.006(4) 0.015(2) -0.060(5)
N1 0.0309(16) 0.0231(15) 0.0331(16) -0.0040(12) 0.0238(14) -0.0036(12)
O1 0.0245(12) 0.0147(11) 0.0424(15) -0.0004(10) 0.0197(12) 0.0038(9)
O2 0.0307(13) 0.0260(13) 0.0479(16) -0.0019(11) 0.0277(13) 0.0021(11)
O3 0.0520(17) 0.0189(13) 0.090(2) -0.0071(14) 0.0554(18) -0.0073(13)

loop_
_atom_type_symbol
_atom_type_description
_atom_type_scat_dispersion_real
_atom_type_scat_dispersion_imag
_atom_type_scat_source
C C 0.0033 0.0016 'International Tables Vol C Tables 4.2.6.8 and 6.1.1.4'
H H 0.0000 0.0000 'International Tables Vol C Tables 4.2.6.8 and 6.1.1.4'
N N 0.0061 0.0033 'International Tables Vol C Tables 4.2.6.8 and 6.1.1.4'
O O 0.0106 0.0060 'International Tables Vol C Tables 4.2.6.8 and 6.1.1.4'

loop_
_geom_angle_atom_site_label_1
_geom_angle_atom_site_label_2
_geom_angle_atom_site_label_3
_geom_angle
_geom_angle_site_symmetry_1
_geom_angle_site_symmetry_3
_geom_angle_publ_flag
O1 C1 C2 124.4(3) . . ?
O1 C1 C6 115.2(3) . . ?
C2 C1 C6 120.5(3) . . ?
C3 C2 C1 119.7(3) . . ?
C3 C2 H2 120.1 . . ?
C1 C2 H2 120.1 . . ?
C4 C3 C2 121.3(3) . . ?
C4 C3 H3 119.3 . . ?
C2 C3 H3 119.3 . . ?
C3 C4 C5 117.5(3) . . ?
C3 C4 H4 121.2 . . ?
C5 C4 H4 121.2 . . ?
C6 C5 C4 123.2(3) . . ?
C6 C5 N1 118.7(3) . . ?
C4 C5 N1 118.1(3) . . ?
C5 C6 C1 117.8(3) . . ?
C5 C6 H6 121.1 . . ?
C1 C6 H6 121.1 . . ?
C12 C7 C8 117.8(4) . . ?
C12 C7 C19 118.9(6) . . ?
C8 C7 C19 123.3(6) . . ?
C9 C8 C7 120.8(4) . . ?
C9 C8 H8 119.6 . . ?
C7 C8 H8 119.6 . . ?
C8 C9 C10 120.0(3) . . ?
C8 C9 H9 120.0 . . ?
C10 C9 H9 120.0 . . ?
C11 C10 C9 119.6(4) . . ?
C11 C10 H10 120.2 . . ?
C9 C10 H10 120.2 . . ?
C12 C11 C10 120.4(4) . . ?
C12 C11 H11 119.8 . . ?
C10 C11 H11 119.8 . . ?
C11 C12 C7 121.5(4) . . ?
C11 C12 H12 119.3 . . ?
C7 C12 H12 119.3 . . ?
C14 C13 C18 117.7(4) . . ?
C14 C13 C20 122.1(6) . . ?
C18 C13 C20 120.2(6) . . ?
C15 C14 C13 121.1(4) . . ?
C15 C14 H14 119.4 . . ?
C13 C14 H14 119.4 . . ?
C14 C15 C16 120.8(4) . . ?
C14 C15 H15 119.6 . . ?
C16 C15 H15 119.6 . . ?
C17 C16 C15 119.1(4) . . ?
C17 C16 H16 120.5 . . ?
C15 C16 H16 120.5 . . ?
C16 C17 C18 120.2(4) . . ?
C16 C17 H17 119.9 . . ?
C18 C17 H17 119.9 . . ?
C17 C18 C13 121.1(4) . . ?
C17 C18 H18 119.4 . . ?
C13 C18 H18 119.4 . . ?
C20 C19 C7 167.2(14) . . ?
C20 C19 H19 96.4 . . ?
C7 C19 H19 96.4 . . ?
C19 C20 C13 163.8(14) . . ?
C19 C20 O1 86.8(10) . . ?
C13 C20 O1 109.3(6) . . ?
O2 N1 O3 122.6(3) . . ?
O2 N1 C5 119.0(3) . . ?
O3 N1 C5 118.4(3) . . ?
C1 O1 C20 115.9(3) . . ?

loop_
_geom_bond_atom_site_label_1
_geom_bond_atom_site_label_2
_geom_bond_distance
_geom_bond_site_symmetry_2
_geom_bond_publ_flag
C1 O1 1.373(4) . ?
C1 C2 1.384(5) . ?
C1 C6 1.389(5) . ?
C2 C3 1.380(5) . ?
C2 H2 0.9500 . ?
C3 C4 1.374(5) . ?
C3 H3 0.9500 . ?
C4 C5 1.384(5) . ?
C4 H4 0.9500 . ?
C5 C6 1.374(4) . ?
C5 N1 1.464(4) . ?
C6 H6 0.9500 . ?
C7 C12 1.384(7) . ?
C7 C8 1.392(6) . ?
C7 C19 1.476(7) . ?
C8 C9 1.378(5) . ?
C8 H8 0.9500 . ?
C9 C10 1.379(5) . ?
C9 H9 0.9500 . ?
C10 C11 1.373(5) . ?
C10 H10 0.9500 . ?
C11 C12 1.363(6) . ?
C11 H11 0.9500 . ?
C12 H12 0.9500 . ?
C13 C14 1.379(6) . ?
C13 C18 1.392(7) . ?
C13 C20 1.460(7) . ?
C14 C15 1.376(5) . ?
C14 H14 0.9500 . ?
C15 C16 1.376(5) . ?
C15 H15 0.9500 . ?
C16 C17 1.374(6) . ?
C16 H16 0.9500 . ?
C17 C18 1.383(7) . ?
C17 H17 0.9500 . ?
C18 H18 0.9500 . ?
C19 C20 0.968(7) . ?
C19 H19 0.9500 . ?
C20 O1 1.776(11) . ?
N1 O2 1.219(4) . ?
N1 O3 1.225(4) . ?
